data_7114983
loop_
_publ_author_name
'Drabent, Krzysztof'
'Ciunik, Zbigniew'

_publ_section_title
;
 Counter anion dependent symmetry of CuII--4-amino-1,2,4-triazole
 polymeric chains
;
_journal_issue 14
_journal_name_full 'Chemical Communications'
_journal_page_first 1254
_journal_paper_doi 10.1039/b101936h
_journal_year 2001
_chemical_formula_moiety '[Cu(amtrz)3](SiF6).8/3H2O'
_chemical_formula_sum 'C18 H52 Cu3 F18 N36 O8 Si3'
_chemical_formula_weight 1517.85
_chemical_name_systematic
;
?
;
_space_group_IT_number 2
_symmetry_cell_setting triclinic
_symmetry_space_group_name_Hall '-P 1'
_symmetry_space_group_name_H-M 'P -1'
_atom_sites_solution_hydrogens geom
_atom_sites_solution_primary direct
_atom_sites_solution_secondary difmap
_audit_creation_method SHELXL-97
_cell_angle_alpha 73.63(3)
_cell_angle_beta 72.64(3)
_cell_angle_gamma 70.28(3)
_cell_formula_units_Z 2
_cell_length_a 12.417(2)
_cell_length_b 13.150(3)
_cell_length_c 18.030(4)
_cell_measurement_reflns_used 5000
_cell_measurement_temperature 100(2)
_cell_measurement_theta_max 27.99
_cell_measurement_theta_min 3.32
_cell_volume 2590.8(11)
_computing_cell_refinement 'Kuma Diffraction Wroclaw'
_computing_data_collection 'Kuma Diffraction Wroclaw'
_computing_data_reduction 'Kuma Diffraction Wroclaw'
_computing_molecular_graphics 'SHELXTL-NT V5.1, Brucker AXS 1999'
_computing_publication_material 'SHELXL-97 (Sheldrick, 1997)'
_computing_structure_refinement 'SHELXL-97 (Sheldrick, 1997)'
_computing_structure_solution 'SHELXS-97 (Sheldrick, 1990)'
_diffrn_ambient_temperature 100(2)
_diffrn_measured_fraction_theta_full 0.930
_diffrn_measured_fraction_theta_max 0.930
_diffrn_measurement_device_type 'Kuma KM4CCD'
_diffrn_measurement_method '\o scan'
_diffrn_radiation_monochromator graphite
_diffrn_radiation_source 'fine-focus sealed tube'
_diffrn_radiation_type MoK\a
_diffrn_radiation_wavelength 0.71073
_diffrn_reflns_av_R_equivalents 0.0455
_diffrn_reflns_av_sigmaI/netI 0.0685
_diffrn_reflns_limit_h_max 16
_diffrn_reflns_limit_h_min -16
_diffrn_reflns_limit_k_max 15
_diffrn_reflns_limit_k_min -17
_diffrn_reflns_limit_l_max 22
_diffrn_reflns_limit_l_min -23
_diffrn_reflns_number 18608
_diffrn_reflns_theta_full 27.99
_diffrn_reflns_theta_max 27.99
_diffrn_reflns_theta_min 3.32
_diffrn_standards_number 'none (area detector data)'
_exptl_absorpt_coefficient_mu 1.436
_exptl_absorpt_correction_T_max 0.8697
_exptl_absorpt_correction_T_min 0.8134
_exptl_crystal_colour light-blue
_exptl_crystal_density_diffrn 1.946
_exptl_crystal_density_method 'not measured'
_exptl_crystal_description Block
_exptl_crystal_F_000 1534
_exptl_crystal_size_max 0.15
_exptl_crystal_size_mid 0.10
_exptl_crystal_size_min 0.10
_refine_diff_density_max 1.591
_refine_diff_density_min -1.110
_refine_diff_density_rms 0.145
_refine_ls_extinction_method none
_refine_ls_goodness_of_fit_ref 0.930
_refine_ls_hydrogen_treatment mixed
_refine_ls_matrix_type full
_refine_ls_number_parameters 778
_refine_ls_number_reflns 11646
_refine_ls_number_restraints 0
_refine_ls_restrained_S_all 0.930
_refine_ls_R_factor_all 0.0868
_refine_ls_R_factor_gt 0.0511
_refine_ls_shift/su_max 0.001
_refine_ls_shift/su_mean 0.000
_refine_ls_structure_factor_coef Fsqd
_refine_ls_weighting_details 'w=1/[\s^2^(Fo^2^)+(0.0970P)^2^+0.0000P] where P=(Fo^2^+2Fc^2^)/3'
_refine_ls_weighting_scheme calc
_refine_ls_wR_factor_gt 0.1420
_refine_ls_wR_factor_ref 0.1575
_reflns_number_gt 6844
_reflns_number_total 11646
_reflns_threshold_expression >2sigma(I)
_cod_data_source_file b101936h.txt
_cod_data_source_block cmpd_3
_cod_depositor_comments
;
The following automatic conversions were performed:

'_symmetry_cell_setting' value 'Triclinic' changed to 'triclinic'
according to
/usr/data/users/saulius/automatic-downloads/retrospective/RSC/lib/dictionaries/cif_core.dic
dictionary named 'cif_core.dic' version 2.4.2 from 2011-04-26.

Automatic conversion script
Id: cif_fix_values 2281 2013-09-26 08:29:07Z andrius 

The following automatic conversions were performed:

'_refine_ls_weighting_scheme' value 'calc
w=1/[\s^2^(Fo^2^)+(0.0970P)^2^+0.0000P] where P=(Fo^2^+2Fc^2^)/3' was
changed to 'calc'. New tag '_refine_ls_weighting_details' was
created. The value of the new tag was set to
'w=1/[\s^2^(Fo^2^)+(0.0970P)^2^+0.0000P] where P=(Fo^2^+2Fc^2^)/3'.

Automatic conversion script
Id: cif_fix_values 3143 2015-03-26 13:38:13Z robertas 
;
_cod_original_cell_volume 2590.8(9)
_cod_original_sg_symbol_H-M P-1
_cod_database_code 7114983

loop_
_symmetry_equiv_pos_as_xyz
'x, y, z'
'-x, -y, -z'

loop_
_atom_site_label
_atom_site_type_symbol
_atom_site_fract_x
_atom_site_fract_y
_atom_site_fract_z
_atom_site_U_iso_or_equiv
_atom_site_adp_type
_atom_site_occupancy
_atom_site_calc_flag
_atom_site_refinement_flags
Cu1 Cu 1.0000 0.0000 0.0000 0.01202(15) Uani 1 d S
Cu2 Cu 0.83288(4) 0.17033(3) 0.16265(2) 0.01176(12) Uani 1 d .
Cu3 Cu 0.66980(4) 0.34149(3) 0.32749(2) 0.01215(12) Uani 1 d .
Cu4 Cu 0.5000 0.5000 0.5000 0.01092(14) Uani 1 d S
Si1 Si 1.38689(11) -0.17293(9) 0.19963(6) 0.0231(3) Uani 1 d .
F11 F 1.3671(2) -0.2913(2) 0.25746(15) 0.0385(7) Uani 1 d .
F21 F 1.4505(2) -0.1546(2) 0.26266(14) 0.0415(7) Uani 1 d .
F31 F 1.4092(2) -0.05221(18) 0.13859(14) 0.0347(6) Uani 1 d .
F41 F 1.2572(2) -0.1023(2) 0.24642(14) 0.0377(6) Uani 1 d .
F51 F 1.5176(2) -0.2384(2) 0.15034(15) 0.0382(7) Uani 1 d .
F61 F 1.3208(2) -0.1854(2) 0.13490(13) 0.0335(6) Uani 1 d .
Si2 Si 1.74911(9) -0.17780(8) 0.51077(6) 0.0172(2) Uani 1 d .
F12 F 1.62354(19) -0.19411(19) 0.50363(12) 0.0222(5) Uani 1 d .
F22 F 1.6829(2) -0.04544(18) 0.51741(14) 0.0292(6) Uani 1 d .
F32 F 1.71267(19) -0.21624(18) 0.60982(12) 0.0235(5) Uani 1 d .
F42 F 1.7880(2) -0.14202(19) 0.41179(12) 0.0271(5) Uani 1 d .
F52 F 1.87747(19) -0.16453(18) 0.51867(12) 0.0236(5) Uani 1 d .
F62 F 1.8168(2) -0.31117(18) 0.50530(14) 0.0296(6) Uani 1 d .
Si3 Si 1.91089(9) 0.51348(8) -0.16658(6) 0.0170(2) Uani 1 d .
F13 F 2.04027(18) 0.52525(18) -0.16176(12) 0.0199(5) Uani 1 d .
F23 F 1.88479(19) 0.45811(18) -0.06981(12) 0.0242(5) Uani 1 d .
F33 F 1.93509(19) 0.56958(17) -0.26352(12) 0.0217(5) Uani 1 d .
F43 F 1.78058(19) 0.50214(18) -0.17300(12) 0.0252(5) Uani 1 d .
F53 F 1.9797(2) 0.38722(17) -0.18840(13) 0.0264(5) Uani 1 d .
F63 F 1.84224(19) 0.64035(18) -0.14570(13) 0.0254(5) Uani 1 d .
O1W O 1.9688(2) -0.0070(2) 0.40132(15) 0.0226(6) Uani 1 d .
O2W O 1.6704(3) 0.3515(2) -0.06957(16) 0.0270(7) Uani 1 d .
O3W O 1.5772(2) 0.6988(2) -0.18695(16) 0.0278(7) Uani 1 d .
O4W O 2.0957(3) -0.3509(2) 0.51658(17) 0.0310(7) Uani 1 d .
O5W O 1.0482(2) 0.4523(2) 0.58974(17) 0.0303(7) Uani 1 d .
O6W O 1.6125(3) -0.0893(2) -0.24583(18) 0.0335(7) Uani 1 d .
O7W O 1.7657(3) -0.1335(3) -0.10278(17) 0.0376(8) Uani 1 d .
O8W O 0.3052(3) 0.1418(2) 0.83145(16) 0.0280(7) Uani 1 d .
C11 C 0.7406(3) 0.0464(3) 0.0089(2) 0.0178(8) Uani 1 d .
C12 C 0.6507(3) 0.1628(3) 0.0866(2) 0.0148(7) Uani 1 d .
N11 N 0.8202(3) 0.0609(2) 0.03560(16) 0.0147(6) Uani 1 d .
N12 N 0.7624(3) 0.1338(2) 0.08606(16) 0.0151(7) Uani 1 d .
N13 N 0.6334(3) 0.1087(2) 0.03950(17) 0.0165(7) Uani 1 d .
N14 N 0.5230(3) 0.1218(3) 0.02672(18) 0.0205(7) Uani 1 d .
C21 C 1.0961(3) 0.2180(3) -0.0313(2) 0.0163(8) Uani 1 d .
C22 C 0.9967(3) 0.3040(3) 0.0639(2) 0.0151(8) Uani 1 d .
N21 N 1.0197(3) 0.1639(2) 0.01268(17) 0.0160(7) Uani 1 d .
N22 N 0.9566(3) 0.2189(2) 0.07409(16) 0.0127(6) Uani 1 d .
N23 N 1.0841(3) 0.3043(2) -0.00077(17) 0.0158(7) Uani 1 d .
N24 N 1.1526(3) 0.3793(2) -0.03328(18) 0.0200(7) Uani 1 d .
C31 C 1.0702(3) -0.1680(3) 0.1404(2) 0.0160(8) Uani 1 d .
C32 C 0.9873(3) -0.0837(3) 0.2389(2) 0.0186(8) Uani 1 d .
N31 N 1.0112(3) -0.0685(2) 0.11297(16) 0.0129(6) Uani 1 d .
N32 N 0.9581(3) -0.0133(2) 0.17546(16) 0.0137(6) Uani 1 d .
N33 N 1.0564(3) -0.1806(2) 0.21922(17) 0.0176(7) Uani 1 d .
N34 N 1.1061(3) -0.2745(3) 0.27296(19) 0.0245(8) Uani 1 d .
C41 C 0.6761(3) 0.0324(3) 0.2664(2) 0.0180(8) Uani 1 d .
C42 C 0.5779(3) 0.1200(3) 0.3607(2) 0.0193(8) Uani 1 d .
N41 N 0.7098(3) 0.1213(2) 0.25232(17) 0.0156(7) Uani 1 d .
N42 N 0.6474(3) 0.1783(2) 0.31235(16) 0.0157(7) Uani 1 d .
N43 N 0.5937(3) 0.0294(3) 0.33316(18) 0.0194(7) Uani 1 d .
N44 N 0.5390(3) -0.0566(3) 0.3658(2) 0.0327(9) Uani 1 d .
C51 C 0.6942(3) 0.4163(3) 0.0866(2) 0.0175(8) Uani 1 d .
C52 C 0.6061(3) 0.5104(3) 0.1787(2) 0.0171(8) Uani 1 d .
N51 N 0.7159(3) 0.3509(2) 0.15302(17) 0.0132(6) Uani 1 d .
N52 N 0.6598(3) 0.4115(2) 0.21200(17) 0.0148(6) Uani 1 d .
N53 N 0.6262(3) 0.5164(2) 0.09938(17) 0.0159(7) Uani 1 d .
N54 N 0.5900(3) 0.6050(3) 0.03772(18) 0.0241(8) Uani 1 d .
C61 C 1.0140(3) 0.1685(3) 0.2427(2) 0.0139(7) Uani 1 d .
C62 C 0.9248(3) 0.2764(3) 0.3266(2) 0.0156(8) Uani 1 d .
N61 N 0.9030(3) 0.2030(2) 0.24002(16) 0.0147(6) Uani 1 d .
N62 N 0.8459(3) 0.2716(2) 0.29416(16) 0.0127(6) Uani 1 d .
N63 N 1.0305(3) 0.2123(2) 0.29585(17) 0.0154(7) Uani 1 d .
N64 N 1.1406(3) 0.1965(3) 0.31132(18) 0.0176(7) Uani 1 d .
C71 C 0.7454(3) 0.1724(3) 0.4686(2) 0.0156(8) Uani 1 d .
C72 C 0.6453(3) 0.2499(3) 0.5686(2) 0.0188(8) Uani 1 d .
N71 N 0.6810(3) 0.2706(2) 0.44154(16) 0.0143(6) Uani 1 d .
N72 N 0.6186(3) 0.3206(2) 0.50512(17) 0.0145(6) Uani 1 d .
N73 N 0.7235(3) 0.1575(2) 0.54823(17) 0.0147(6) Uani 1 d .
N74 N 0.7788(3) 0.0616(2) 0.59767(18) 0.0198(7) Uani 1 d .
C81 C 0.4171(3) 0.3987(3) 0.3292(2) 0.0137(7) Uani 1 d .
C82 C 0.3221(3) 0.5034(3) 0.4141(2) 0.0135(7) Uani 1 d .
N81 N 0.4937(3) 0.4068(2) 0.36182(16) 0.0145(6) Uani 1 d .
N82 N 0.4317(3) 0.4737(2) 0.41686(16) 0.0142(6) Uani 1 d .
N83 N 0.3090(3) 0.4585(2) 0.35913(17) 0.0152(6) Uani 1 d .
N84 N 0.2017(3) 0.4672(3) 0.34342(18) 0.0171(7) Uani 1 d .
C91 C 0.7596(3) 0.5598(3) 0.3035(2) 0.0182(8) Uani 1 d .
C92 C 0.6617(3) 0.6407(3) 0.4016(2) 0.0175(8) Uani 1 d .
N91 N 0.6880(3) 0.5015(2) 0.34882(17) 0.0156(7) Uani 1 d .
N92 N 0.6251(3) 0.5532(2) 0.41147(16) 0.0132(6) Uani 1 d .
N93 N 0.7451(3) 0.6457(2) 0.33538(18) 0.0179(7) Uani 1 d .
N94 N 0.8040(3) 0.7291(3) 0.30089(19) 0.0221(7) Uani 1 d .
H1W1 H 2.0536 -0.0185 0.4059 0.040 Uiso 1 d .
H2W1 H 1.9422 -0.0652 0.4415 0.040 Uiso 1 d .
H1W2 H 1.6784 0.2958 -0.0937 0.040 Uiso 1 d .
H2W2 H 1.7194 0.4031 -0.1111 0.040 Uiso 1 d .
H1W3 H 1.5773 0.7695 -0.2196 0.040 Uiso 1 d .
H2W3 H 1.6453 0.6445 -0.1557 0.040 Uiso 1 d .
H1W4 H 2.0619 -0.4151 0.5438 0.040 Uiso 1 d .
H2W4 H 2.0198 -0.2926 0.4980 0.040 Uiso 1 d .
H1W5 H 0.9656 0.4545 0.6039 0.040 Uiso 1 d .
H2W5 H 1.0603 0.3924 0.5620 0.040 Uiso 1 d .
H1W6 H 1.6970 -0.1123 -0.2643 0.040 Uiso 1 d .
H1W7 H 1.7088 -0.0628 -0.1325 0.040 Uiso 1 d .
H1W8 H 0.2786 0.1865 0.7787 0.040 Uiso 1 d .
H2W8 H 0.3219 0.1742 0.8608 0.040 Uiso 1 d .
H13N H 0.5389 0.1248 -0.0297 0.040 Uiso 1 d .
H14N H 0.5128 0.0517 0.0590 0.040 Uiso 1 d .
H23N H 1.1201 0.4390 -0.0723 0.040 Uiso 1 d .
H24N H 1.1502 0.4066 0.0114 0.040 Uiso 1 d .
H33N H 1.1029 -0.3386 0.2607 0.040 Uiso 1 d .
H34N H 1.1598 -0.2353 0.2737 0.040 Uiso 1 d .
H43N H 0.5512 -0.0813 0.4184 0.040 Uiso 1 d .
H44N H 0.4716 -0.0357 0.3428 0.040 Uiso 1 d .
H53N H 0.5958 0.6717 0.0452 0.040 Uiso 1 d .
H54N H 0.5076 0.6147 0.0456 0.040 Uiso 1 d .
H63N H 1.1533 0.2682 0.2926 0.040 Uiso 1 d .
H64N H 1.1251 0.1764 0.3682 0.040 Uiso 1 d .
H73N H 0.7563 0.0709 0.6515 0.040 Uiso 1 d .
H74N H 0.7552 -0.0006 0.5971 0.040 Uiso 1 d .
H83N H 0.1906 0.3930 0.3702 0.040 Uiso 1 d .
H84N H 0.2253 0.4796 0.2869 0.040 Uiso 1 d .
H93N H 0.8881 0.7059 0.2904 0.040 Uiso 1 d .
H94N H 0.7995 0.7561 0.3462 0.040 Uiso 1 d .
H11C H 0.7500 -0.0083 -0.0286 0.040 Uiso 1 d .
H12C H 0.5781 0.2181 0.1191 0.040 Uiso 1 d .
H21C H 1.1642 0.2015 -0.0832 0.040 Uiso 1 d .
H22C H 0.9670 0.3589 0.1047 0.040 Uiso 1 d .
H31C H 1.1155 -0.2253 0.1013 0.040 Uiso 1 d .
H32C H 0.9702 -0.0728 0.2989 0.040 Uiso 1 d .
H41C H 0.7071 -0.0266 0.2282 0.040 Uiso 1 d .
H42C H 0.5205 0.1355 0.4164 0.040 Uiso 1 d .
H51C H 0.7232 0.3927 0.0298 0.040 Uiso 1 d .
H52C H 0.5526 0.5776 0.2083 0.040 Uiso 1 d .
H61C H 1.0802 0.1168 0.2047 0.040 Uiso 1 d .
H62C H 0.9146 0.3202 0.3718 0.040 Uiso 1 d .
H71C H 0.8015 0.1095 0.4356 0.040 Uiso 1 d .
H72C H 0.6151 0.2557 0.6302 0.040 Uiso 1 d .
H81C H 0.4304 0.3496 0.2866 0.040 Uiso 1 d .
H82C H 0.2505 0.5575 0.4480 0.040 Uiso 1 d .
H91C H 0.8281 0.5411 0.2521 0.040 Uiso 1 d .
H92C H 0.6268 0.6994 0.4402 0.040 Uiso 1 d .

loop_
_atom_site_aniso_label
_atom_site_aniso_U_11
_atom_site_aniso_U_22
_atom_site_aniso_U_33
_atom_site_aniso_U_23
_atom_site_aniso_U_13
_atom_site_aniso_U_12
Cu1 0.0129(3) 0.0116(3) 0.0093(3) -0.0049(2) -0.0007(2) 0.0002(2)
Cu2 0.0135(2) 0.0121(2) 0.0087(2) -0.00514(16) -0.00021(17) -0.00177(18)
Cu3 0.0121(2) 0.0130(2) 0.0087(2) -0.00533(17) -0.00049(17) 0.00077(18)
Cu4 0.0120(3) 0.0121(3) 0.0083(3) -0.0051(2) -0.0007(2) -0.0017(2)
Si1 0.0305(7) 0.0217(6) 0.0165(5) -0.0031(4) -0.0043(5) -0.0079(5)
F11 0.0507(17) 0.0330(15) 0.0322(14) 0.0056(11) -0.0124(13) -0.0195(13)
F21 0.0530(18) 0.0547(18) 0.0261(14) -0.0084(12) -0.0106(13) -0.0247(14)
F31 0.0417(16) 0.0211(13) 0.0356(14) -0.0004(10) -0.0047(12) -0.0092(11)
F41 0.0338(15) 0.0436(16) 0.0336(14) -0.0182(12) 0.0022(12) -0.0079(12)
F51 0.0357(15) 0.0279(14) 0.0422(16) -0.0127(12) 0.0009(12) -0.0014(12)
F61 0.0440(16) 0.0384(15) 0.0229(12) -0.0077(11) -0.0095(11) -0.0144(12)
Si2 0.0191(6) 0.0165(5) 0.0151(5) -0.0048(4) -0.0030(4) -0.0032(4)
F12 0.0202(12) 0.0309(13) 0.0183(11) -0.0107(9) -0.0034(9) -0.0067(10)
F22 0.0317(14) 0.0171(12) 0.0358(14) -0.0080(10) -0.0076(11) -0.0006(10)
F32 0.0243(13) 0.0335(13) 0.0140(11) -0.0042(9) -0.0032(9) -0.0108(10)
F42 0.0295(13) 0.0392(14) 0.0133(11) -0.0025(10) -0.0034(10) -0.0139(11)
F52 0.0231(12) 0.0312(13) 0.0178(11) -0.0018(9) -0.0052(9) -0.0110(10)
F62 0.0267(13) 0.0194(12) 0.0333(14) -0.0071(10) 0.0026(11) -0.0013(10)
Si3 0.0200(6) 0.0177(5) 0.0123(5) -0.0039(4) -0.0024(4) -0.0042(4)
F13 0.0182(12) 0.0249(12) 0.0175(11) -0.0086(9) -0.0023(9) -0.0050(9)
F23 0.0239(13) 0.0309(13) 0.0137(11) -0.0016(9) -0.0021(9) -0.0068(10)
F33 0.0279(13) 0.0244(12) 0.0144(10) -0.0017(9) -0.0038(9) -0.0118(10)
F43 0.0237(13) 0.0324(13) 0.0191(11) -0.0007(10) -0.0054(10) -0.0104(10)
F53 0.0347(14) 0.0170(12) 0.0250(12) -0.0072(9) -0.0023(10) -0.0056(10)
F63 0.0248(13) 0.0251(12) 0.0239(12) -0.0116(10) -0.0034(10) -0.0005(10)
O1W 0.0236(15) 0.0200(14) 0.0197(14) 0.0000(11) -0.0032(12) -0.0053(12)
O2W 0.0360(18) 0.0244(15) 0.0206(14) -0.0053(12) -0.0033(13) -0.0103(13)
O3W 0.0253(16) 0.0297(16) 0.0269(15) -0.0135(13) -0.0030(13) -0.0019(13)
O4W 0.0251(16) 0.0361(18) 0.0307(16) -0.0163(14) -0.0030(13) -0.0022(13)
O5W 0.0228(16) 0.0384(18) 0.0302(16) -0.0155(13) -0.0031(13) -0.0046(13)
O6W 0.0240(16) 0.0316(17) 0.0415(19) -0.0106(14) -0.0039(14) -0.0038(13)
O7W 0.0325(18) 0.043(2) 0.0308(17) -0.0086(14) -0.0082(14) -0.0006(15)
O8W 0.0350(18) 0.0303(16) 0.0194(14) -0.0129(12) 0.0016(13) -0.0101(14)
C11 0.021(2) 0.0155(19) 0.0127(17) -0.0043(14) -0.0022(15) -0.0003(16)
C12 0.0165(19) 0.0147(18) 0.0124(17) -0.0038(14) -0.0020(14) -0.0035(15)
N11 0.0200(17) 0.0111(15) 0.0108(14) -0.0054(11) 0.0005(12) -0.0023(12)
N12 0.0183(17) 0.0130(15) 0.0117(14) -0.0055(12) -0.0007(12) -0.0012(13)
N13 0.0148(16) 0.0188(16) 0.0139(15) -0.0068(12) -0.0024(13) -0.0001(13)
N14 0.0170(17) 0.0266(18) 0.0200(16) -0.0063(14) -0.0023(13) -0.0088(14)
C21 0.020(2) 0.0161(18) 0.0109(16) -0.0035(14) -0.0017(15) -0.0029(15)
C22 0.0137(19) 0.0153(18) 0.0130(17) -0.0035(14) -0.0045(14) 0.0019(15)
N21 0.0174(17) 0.0171(16) 0.0104(14) -0.0060(12) 0.0005(12) -0.0013(13)
N22 0.0150(16) 0.0108(14) 0.0100(14) -0.0051(11) 0.0001(12) -0.0006(12)
N23 0.0187(17) 0.0145(15) 0.0133(15) -0.0037(12) -0.0046(13) -0.0019(13)
N24 0.0260(19) 0.0147(16) 0.0179(16) 0.0010(13) 0.0040(14) -0.0153(14)
C31 0.0171(19) 0.0128(18) 0.0161(18) -0.0038(14) -0.0045(15) -0.0001(15)
C32 0.020(2) 0.0197(19) 0.0146(17) -0.0045(15) -0.0042(15) -0.0018(16)
N31 0.0134(15) 0.0128(15) 0.0124(14) -0.0059(11) -0.0025(12) -0.0011(12)
N32 0.0178(16) 0.0148(15) 0.0095(14) -0.0060(12) -0.0013(12) -0.0044(13)
N33 0.0213(17) 0.0144(16) 0.0141(15) -0.0020(12) -0.0045(13) -0.0014(13)
N34 0.036(2) 0.0119(16) 0.0213(17) 0.0045(13) -0.0118(15) -0.0029(14)
C41 0.024(2) 0.0161(19) 0.0152(18) -0.0026(14) -0.0053(16) -0.0071(16)
C42 0.016(2) 0.020(2) 0.0170(18) -0.0037(15) -0.0015(15) -0.0014(16)
N41 0.0191(17) 0.0146(15) 0.0127(14) -0.0071(12) -0.0015(13) -0.0023(13)
N42 0.0166(16) 0.0170(16) 0.0100(14) -0.0049(12) -0.0005(12) -0.0006(13)
N43 0.0209(18) 0.0193(17) 0.0171(16) 0.0010(13) -0.0050(13) -0.0076(14)
N44 0.034(2) 0.029(2) 0.040(2) 0.0171(16) -0.0186(18) -0.0264(17)
C51 0.0160(19) 0.0201(19) 0.0145(17) -0.0065(15) -0.0024(15) -0.0011(16)
C52 0.018(2) 0.0180(19) 0.0137(17) -0.0062(14) -0.0039(15) -0.0005(15)
N51 0.0149(16) 0.0127(15) 0.0124(14) -0.0058(12) -0.0022(12) -0.0022(12)
N52 0.0135(15) 0.0151(15) 0.0127(14) -0.0073(12) -0.0032(12) 0.0038(12)
N53 0.0183(17) 0.0140(15) 0.0121(14) -0.0019(12) -0.0040(12) -0.0006(13)
N54 0.030(2) 0.0170(17) 0.0193(17) 0.0018(13) -0.0082(15) -0.0007(14)
C61 0.0176(19) 0.0113(17) 0.0118(16) -0.0027(13) -0.0024(14) -0.0032(15)
C62 0.0162(19) 0.0163(18) 0.0115(16) -0.0085(14) -0.0010(14) 0.0018(15)
N61 0.0188(17) 0.0116(15) 0.0099(14) -0.0030(11) 0.0010(12) -0.0024(13)
N62 0.0168(16) 0.0095(14) 0.0110(14) -0.0046(11) -0.0003(12) -0.0030(12)
N63 0.0164(16) 0.0172(16) 0.0126(14) -0.0045(12) -0.0059(13) -0.0009(13)
N64 0.0141(16) 0.0200(17) 0.0205(16) -0.0050(13) -0.0076(13) -0.0031(13)
C71 0.0173(19) 0.0138(18) 0.0142(17) -0.0030(14) -0.0033(15) -0.0023(15)
C72 0.017(2) 0.018(2) 0.0149(18) -0.0061(15) -0.0014(15) 0.0028(16)
N71 0.0186(16) 0.0125(15) 0.0101(14) -0.0053(11) -0.0042(12) 0.0011(12)
N72 0.0177(16) 0.0144(15) 0.0111(14) -0.0065(12) -0.0034(12) -0.0006(13)
N73 0.0182(17) 0.0116(15) 0.0118(14) -0.0020(11) -0.0044(13) -0.0005(13)
N74 0.0250(18) 0.0126(15) 0.0149(15) -0.0002(12) -0.0059(14) 0.0026(13)
C81 0.0146(19) 0.0119(17) 0.0141(17) -0.0044(13) -0.0027(14) -0.0020(14)
C82 0.0137(18) 0.0123(17) 0.0123(17) -0.0033(13) -0.0022(14) -0.0007(14)
N81 0.0190(17) 0.0112(15) 0.0117(14) -0.0077(11) -0.0009(12) -0.0001(12)
N82 0.0151(16) 0.0117(15) 0.0106(14) -0.0058(11) 0.0019(12) 0.0016(12)
N83 0.0153(16) 0.0153(15) 0.0114(14) -0.0037(12) -0.0029(12) 0.0012(13)
N84 0.0117(16) 0.0202(16) 0.0187(16) -0.0062(13) -0.0059(13) 0.0005(13)
C91 0.019(2) 0.0180(19) 0.0159(18) -0.0069(15) -0.0010(15) -0.0022(16)
C92 0.018(2) 0.0161(19) 0.0163(18) -0.0068(15) -0.0027(15) 0.0000(15)
N91 0.0183(17) 0.0154(15) 0.0118(14) -0.0079(12) 0.0007(12) -0.0025(13)
N92 0.0178(16) 0.0115(15) 0.0098(14) -0.0057(11) -0.0007(12) -0.0027(12)
N93 0.0214(18) 0.0157(16) 0.0169(16) -0.0053(12) -0.0031(13) -0.0048(13)
N94 0.0222(18) 0.0181(17) 0.0263(18) -0.0014(14) 0.0017(14) -0.0149(14)

loop_
_atom_type_symbol
_atom_type_description
_atom_type_scat_dispersion_real
_atom_type_scat_dispersion_imag
_atom_type_scat_source
C C 0.0033 0.0016 'International Tables Vol C Tables 4.2.6.8 and 6.1.1.4'
H H 0.0000 0.0000 'International Tables Vol C Tables 4.2.6.8 and 6.1.1.4'
N N 0.0061 0.0033 'International Tables Vol C Tables 4.2.6.8 and 6.1.1.4'
O O 0.0106 0.0060 'International Tables Vol C Tables 4.2.6.8 and 6.1.1.4'
F F 0.0171 0.0103 'International Tables Vol C Tables 4.2.6.8 and 6.1.1.4'
Si Si 0.0817 0.0704 'International Tables Vol C Tables 4.2.6.8 and 6.1.1.4'
Cu Cu 0.3201 1.2651 'International Tables Vol C Tables 4.2.6.8 and 6.1.1.4'

loop_
_geom_angle_atom_site_label_1
_geom_angle_atom_site_label_2
_geom_angle_atom_site_label_3
_geom_angle
_geom_angle_site_symmetry_1
_geom_angle_site_symmetry_3
N31 Cu1 N31 180.0 . 2_755
N31 Cu1 N11 90.56(12) . .
N31 Cu1 N11 89.44(12) 2_755 .
N31 Cu1 N11 89.44(12) . 2_755
N31 Cu1 N11 90.56(12) 2_755 2_755
N11 Cu1 N11 180.0 . 2_755
N31 Cu1 N21 90.94(11) . .
N31 Cu1 N21 89.06(11) 2_755 .
N11 Cu1 N21 88.76(11) . .
N11 Cu1 N21 91.24(11) 2_755 .
N31 Cu1 N21 89.06(11) . 2_755
N31 Cu1 N21 90.94(11) 2_755 2_755
N11 Cu1 N21 91.24(11) . 2_755
N11 Cu1 N21 88.76(11) 2_755 2_755
N21 Cu1 N21 180.0 . 2_755
N22 Cu2 N41 179.38(11) . .
N22 Cu2 N61 88.90(12) . .
N41 Cu2 N61 90.52(12) . .
N22 Cu2 N12 91.87(12) . .
N41 Cu2 N12 88.71(12) . .
N61 Cu2 N12 178.73(11) . .
N22 Cu2 N51 90.07(11) . .
N41 Cu2 N51 90.11(11) . .
N61 Cu2 N51 86.80(11) . .
N12 Cu2 N51 94.21(11) . .
N22 Cu2 N32 89.35(11) . .
N41 Cu2 N32 90.44(11) . .
N61 Cu2 N32 90.70(11) . .
N12 Cu2 N32 88.29(11) . .
N51 Cu2 N32 177.45(10) . .
N71 Cu3 N81 91.19(12) . .
N71 Cu3 N62 88.10(12) . .
N81 Cu3 N62 178.37(11) . .
N71 Cu3 N52 179.35(10) . .
N81 Cu3 N52 89.32(12) . .
N62 Cu3 N52 91.37(12) . .
N71 Cu3 N91 88.04(11) . .
N81 Cu3 N91 86.23(12) . .
N62 Cu3 N91 95.21(11) . .
N52 Cu3 N91 92.40(11) . .
N71 Cu3 N42 89.61(11) . .
N81 Cu3 N42 92.55(11) . .
N62 Cu3 N42 85.98(11) . .
N52 Cu3 N42 89.97(11) . .
N91 Cu3 N42 177.32(9) . .
N92 Cu4 N92 180.0 . 2_666
N92 Cu4 N82 90.28(12) . 2_666
N92 Cu4 N82 89.72(12) 2_666 2_666
N92 Cu4 N82 89.72(12) . .
N92 Cu4 N82 90.28(12) 2_666 .
N82 Cu4 N82 180.0 2_666 .
N92 Cu4 N72 90.25(11) . 2_666
N92 Cu4 N72 89.75(11) 2_666 2_666
N82 Cu4 N72 87.17(11) 2_666 2_666
N82 Cu4 N72 92.83(11) . 2_666
N92 Cu4 N72 89.75(11) . .
N92 Cu4 N72 90.25(11) 2_666 .
N82 Cu4 N72 92.83(11) 2_666 .
N82 Cu4 N72 87.17(11) . .
N72 Cu4 N72 180.0 2_666 .
F11 Si1 F41 91.26(14) . .
F11 Si1 F21 91.73(14) . .
F41 Si1 F21 89.28(14) . .
F11 Si1 F51 91.24(14) . .
F41 Si1 F51 177.50(14) . .
F21 Si1 F51 90.58(14) . .
F11 Si1 F61 90.42(14) . .
F41 Si1 F61 89.48(13) . .
F21 Si1 F61 177.54(15) . .
F51 Si1 F61 90.56(14) . .
F11 Si1 F31 178.90(15) . .
F41 Si1 F31 89.75(14) . .
F21 Si1 F31 88.74(14) . .
F51 Si1 F31 87.76(13) . .
F61 Si1 F31 89.13(13) . .
F42 Si2 F32 178.71(13) . .
F42 Si2 F22 90.88(13) . .
F32 Si2 F22 90.30(12) . .
F42 Si2 F62 89.76(12) . .
F32 Si2 F62 89.06(12) . .
F22 Si2 F62 179.05(14) . .
F42 Si2 F12 90.09(12) . .
F32 Si2 F12 90.41(12) . .
F22 Si2 F12 91.17(13) . .
F62 Si2 F12 89.53(12) . .
F42 Si2 F52 90.35(12) . .
F32 Si2 F52 89.12(12) . .
F22 Si2 F52 90.07(13) . .
F62 Si2 F52 89.22(13) . .
F12 Si2 F52 178.67(13) . .
F23 Si3 F33 179.22(13) . .
F23 Si3 F53 90.72(12) . .
F33 Si3 F53 89.62(12) . .
F23 Si3 F63 89.83(12) . .
F33 Si3 F63 89.83(12) . .
F53 Si3 F63 179.45(12) . .
F23 Si3 F13 90.14(12) . .
F33 Si3 F13 90.56(12) . .
F53 Si3 F13 89.99(12) . .
F63 Si3 F13 90.06(12) . .
F23 Si3 F43 90.72(12) . .
F33 Si3 F43 88.58(12) . .
F53 Si3 F43 89.88(12) . .
F63 Si3 F43 90.07(12) . .
F13 Si3 F43 179.13(12) . .
N11 C11 N13 109.6(3) . .
N12 C12 N13 109.3(3) . .
C11 N11 N12 107.1(3) . .
C11 N11 Cu1 126.6(2) . .
N12 N11 Cu1 126.0(2) . .
C12 N12 N11 107.8(3) . .
C12 N12 Cu2 125.0(2) . .
N11 N12 Cu2 126.4(2) . .
C12 N13 C11 106.2(3) . .
C12 N13 N14 123.7(3) . .
C11 N13 N14 130.0(3) . .
N21 C21 N23 110.1(3) . .
N22 C22 N23 108.9(3) . .
C21 N21 N22 106.1(3) . .
C21 N21 Cu1 128.5(2) . .
N22 N21 Cu1 125.2(2) . .
C22 N22 N21 107.9(3) . .
C22 N22 Cu2 127.8(2) . .
N21 N22 Cu2 124.3(2) . .
C22 N23 C21 107.0(3) . .
C22 N23 N24 128.2(3) . .
C21 N23 N24 124.8(3) . .
N31 C31 N33 108.9(3) . .
N32 C32 N33 109.6(3) . .
C31 N31 N32 108.3(3) . .
C31 N31 Cu1 127.5(2) . .
N32 N31 Cu1 124.1(2) . .
C32 N32 N31 106.3(3) . .
C32 N32 Cu2 129.8(2) . .
N31 N32 Cu2 123.9(2) . .
C31 N33 C32 106.8(3) . .
C31 N33 N34 128.3(3) . .
C32 N33 N34 124.8(3) . .
N41 C41 N43 108.8(3) . .
N42 C42 N43 109.9(3) . .
C41 N41 N42 108.6(3) . .
C41 N41 Cu2 128.0(2) . .
N42 N41 Cu2 123.4(2) . .
C42 N42 N41 105.7(3) . .
C42 N42 Cu3 127.5(2) . .
N41 N42 Cu3 126.7(2) . .
C41 N43 C42 106.9(3) . .
C41 N43 N44 123.5(3) . .
C42 N43 N44 129.7(3) . .
N51 C51 N53 110.5(3) . .
N52 C52 N53 109.3(3) . .
C51 N51 N52 106.9(3) . .
C51 N51 Cu2 124.0(2) . .
N52 N51 Cu2 129.0(2) . .
C52 N52 N51 107.6(3) . .
C52 N52 Cu3 131.8(2) . .
N51 N52 Cu3 120.6(2) . .
C51 N53 C52 105.8(3) . .
C51 N53 N54 123.0(3) . .
C52 N53 N54 131.2(3) . .
N61 C61 N63 109.5(3) . .
N62 C62 N63 109.0(3) . .
C61 N61 N62 107.1(3) . .
C61 N61 Cu2 125.3(2) . .
N62 N61 Cu2 127.4(2) . .
C62 N62 N61 107.5(3) . .
C62 N62 Cu3 124.7(2) . .
N61 N62 Cu3 127.5(2) . .
C61 N63 C62 106.9(3) . .
C61 N63 N64 124.6(3) . .
C62 N63 N64 128.4(3) . .
N71 C71 N73 108.3(3) . .
N72 C72 N73 109.7(3) . .
C71 N71 N72 108.0(3) . .
C71 N71 Cu3 128.0(2) . .
N72 N71 Cu3 124.0(2) . .
C72 N72 N71 106.9(3) . .
C72 N72 Cu4 126.3(2) . .
N71 N72 Cu4 126.7(2) . .
C72 N73 C71 107.1(3) . .
C72 N73 N74 128.6(3) . .
C71 N73 N74 124.2(3) . .
N81 C81 N83 110.3(3) . .
N82 C82 N83 109.7(3) . .
C81 N81 N82 106.8(3) . .
C81 N81 Cu3 123.8(2) . .
N82 N81 Cu3 129.2(2) . .
C82 N82 N81 107.5(3) . .
C82 N82 Cu4 126.4(2) . .
N81 N82 Cu4 125.5(2) . .
C81 N83 C82 105.7(3) . .
C81 N83 N84 128.5(3) . .
C82 N83 N84 125.6(3) . .
N91 C91 N93 109.6(3) . .
N92 C92 N93 108.7(3) . .
C91 N91 N92 106.6(3) . .
C91 N91 Cu3 126.8(2) . .
N92 N91 Cu3 126.6(2) . .
C92 N92 N91 107.8(3) . .
C92 N92 Cu4 128.3(2) . .
N91 N92 Cu4 124.0(2) . .
C92 N93 C91 107.4(3) . .
C92 N93 N94 127.2(3) . .
C91 N93 N94 125.3(3) . .

loop_
_geom_bond_atom_site_label_1
_geom_bond_atom_site_label_2
_geom_bond_distance
_geom_bond_site_symmetry_2
Cu1 N31 2.007(3) .
Cu1 N31 2.007(3) 2_755
Cu1 N11 2.065(3) .
Cu1 N11 2.065(3) 2_755
Cu1 N21 2.329(3) .
Cu1 N21 2.329(3) 2_755
Cu2 N22 1.986(3) .
Cu2 N41 1.992(3) .
Cu2 N61 2.051(3) .
Cu2 N12 2.070(3) .
Cu2 N51 2.317(3) .
Cu2 N32 2.381(3) .
Cu3 N71 2.030(3) .
Cu3 N81 2.032(3) .
Cu3 N62 2.039(3) .
Cu3 N52 2.048(3) .
Cu3 N91 2.335(3) .
Cu3 N42 2.353(3) .
Cu4 N92 2.019(3) .
Cu4 N92 2.019(3) 2_666
Cu4 N82 2.081(3) 2_666
Cu4 N82 2.081(3) .
Cu4 N72 2.315(3) 2_666
Cu4 N72 2.315(3) .
Si1 F11 1.661(3) .
Si1 F41 1.670(3) .
Si1 F21 1.671(3) .
Si1 F51 1.671(3) .
Si1 F61 1.683(3) .
Si1 F31 1.714(3) .
Si2 F42 1.675(2) .
Si2 F32 1.677(2) .
Si2 F22 1.677(2) .
Si2 F62 1.687(2) .
Si2 F12 1.690(2) .
Si2 F52 1.711(2) .
Si3 F23 1.669(2) .
Si3 F33 1.673(2) .
Si3 F53 1.689(2) .
Si3 F63 1.690(2) .
Si3 F13 1.694(2) .
Si3 F43 1.714(2) .
C11 N11 1.307(5) .
C11 N13 1.353(4) .
C12 N12 1.305(5) .
C12 N13 1.352(4) .
N11 N12 1.379(4) .
N13 N14 1.403(4) .
C21 N21 1.313(5) .
C21 N23 1.342(5) .
C22 N22 1.318(5) .
C22 N23 1.335(4) .
N21 N22 1.384(4) .
N23 N24 1.407(4) .
C31 N31 1.303(4) .
C31 N33 1.348(4) .
C32 N32 1.312(4) .
C32 N33 1.349(5) .
N31 N32 1.387(4) .
N33 N34 1.419(4) .
C41 N41 1.307(5) .
C41 N43 1.328(5) .
C42 N42 1.309(5) .
C42 N43 1.349(5) .
N41 N42 1.378(4) .
N43 N44 1.411(4) .
C51 N51 1.305(4) .
C51 N53 1.343(4) .
C52 N52 1.308(4) .
C52 N53 1.361(4) .
N51 N52 1.383(4) .
N53 N54 1.418(4) .
C61 N61 1.309(5) .
C61 N63 1.342(4) .
C62 N62 1.308(5) .
C62 N63 1.351(4) .
N61 N62 1.386(4) .
N63 N64 1.412(4) .
C71 N71 1.314(4) .
C71 N73 1.348(4) .
C72 N72 1.305(4) .
C72 N73 1.340(4) .
N71 N72 1.378(4) .
N73 N74 1.415(4) .
C81 N81 1.303(5) .
C81 N83 1.344(4) .
C82 N82 1.296(5) .
C82 N83 1.360(4) .
N81 N82 1.390(4) .
N83 N84 1.404(4) .
C91 N91 1.311(5) .
C91 N93 1.345(5) .
C92 N92 1.323(5) .
C92 N93 1.329(5) .
N91 N92 1.378(4) .
N93 N94 1.417(4) .

loop_
_geom_hbond_atom_site_label_D
_geom_hbond_atom_site_label_H
_geom_hbond_atom_site_label_A
_geom_hbond_distance_DH
_geom_hbond_distance_HA
_geom_hbond_distance_DA
_geom_hbond_angle_DHA
_geom_hbond_site_symmetry_A
O1W H1W1 N74 1.04 1.95 2.975(4) 168.9 2_856
O1W H2W1 F52 0.97 1.82 2.781(4) 174.2 .
O2W H1W2 F61 0.92 1.80 2.717(4) 174.0 2_855
O2W H2W2 F43 1.05 1.69 2.738(4) 171.2 .
O3W H1W3 O6W 0.95 1.95 2.822(4) 152.0 1_565
O3W H2W3 F43 1.09 2.08 2.955(4) 135.3 .
O4W H1W4 O5W 1.01 1.75 2.726(4) 162.6 1_645
O4W H2W4 F52 1.07 2.01 2.976(4) 148.3 .
O5W H1W5 N84 0.97 2.05 2.911(4) 146.3 2_666
O5W H2W5 F62 0.99 1.86 2.677(4) 137.0 2_856
O6W H1W6 N64 0.97 2.00 2.939(4) 162.1 2_855
O7W H1W7 F31 1.07 1.72 2.732(4) 155.6 2_855
O8W H1W8 N94 1.05 1.89 2.917(5) 166.8 2_666
O8W H2W8 F51 0.87 2.35 3.020(4) 133.8 2_756
N14 H13N F31 0.97 2.25 3.154(4) 154.7 2_755
N14 H13N F51 0.97 2.41 3.237(4) 142.6 2_755
N14 H13N F61 0.97 2.32 3.050(4) 131.6 2_755
N24 H23N F13 0.96 2.01 2.934(4) 161.8 1_455
N24 H24N F23 0.96 2.17 3.049(4) 151.1 2_865
N24 H24N F63 0.96 2.35 3.182(4) 145.3 2_865
N34 H33N F53 0.95 2.21 2.994(4) 140.2 2_855
N34 H34N F11 0.98 2.38 3.105(4) 131.1 .
N34 H34N F41 0.98 2.31 3.256(4) 162.1 .
N44 H43N F12 0.95 2.00 2.879(4) 152.3 1_455
N44 H44N O6W 0.97 2.27 3.091(5) 141.9 2_755
N54 H53N F51 0.95 2.31 3.032(4) 132.3 1_465
N54 H54N O2W 0.96 2.04 2.990(5) 173.4 2_765
N64 H63N F33 0.96 2.04 2.851(4) 141.2 2_865
N64 H64N F32 0.96 2.41 2.735(4) 99.5 2_856
N64 H64N F52 0.96 1.99 2.924(4) 162.9 2_856
N74 H73N F41 0.96 1.94 2.885(4) 166.7 2_756
N74 H74N F22 0.96 2.20 2.967(4) 136.4 1_455
N84 H83N F32 1.00 2.21 3.054(4) 142.0 2_756
N84 H83N F62 1.00 2.19 2.914(4) 128.6 2_756
N84 H84N F43 0.95 2.02 2.934(4) 159.8 2_765
N94 H93N F53 0.96 2.39 3.065(4) 127.5 2_865
N94 H94N F42 0.96 1.97 2.891(4) 160.5 1_465

loop_
_geom_torsion_atom_site_label_1
_geom_torsion_atom_site_label_2
_geom_torsion_atom_site_label_3
_geom_torsion_atom_site_label_4
_geom_torsion
Cu1 N11 N12 Cu2 -17.5(4)
Cu1 N21 N22 Cu2 -1.7(4)
Cu1 N31 N32 Cu2 4.1(4)
Cu2 N41 N42 Cu3 -1.4(4)
Cu2 N51 N52 Cu3 -1.9(4)
Cu2 N61 N62 Cu3 11.1(4)
Cu3 N71 N72 Cu4 -6.1(4)
Cu3 N81 N82 Cu4 -14.5(4)
Cu3 N91 N92 Cu4 -0.3(4)
